data_1573966
loop_
_publ_author_name
'Maufort, Arthur'
'Van Landeghem, Melissa'
'Deutsch, Maxime'
'Banks, Peter'
'La Magna, Paola'
'Van Hecke, Kristof'
'Cerd&#xe1;, Jes&#xfa;s'
'Lutsen, Laurence'
'Vanderzande, Dirk'
'Quarti, Claudio'
'Beljonne, David'
'Pillet, S&#xe9;bastien'
'Vandewal, Koen'
'Van Gompel, Wouter T. M.'

_publ_section_title
;
 Structural rigidity, thermochromism and piezochromism of layered hybrid
 perovskites containing an interdigitated organic bilayer.
;
_journal_issue 13
_journal_name_full 'Chemical science'
_journal_page_first 5662
_journal_page_last 5675
_journal_paper_doi 10.1039/d4sc06637e
_journal_volume 16
_journal_year 2025
_chemical_formula_moiety 'I4 Pb, 2(C8 H9 F2 N4)'
_chemical_formula_sum 'C16 H18 F4 I4 N8 Pb'
_chemical_formula_weight 1113.17
_space_group_crystal_system orthorhombic
_space_group_IT_number 62
_space_group_name_Hall '-P 2ac 2n'
_space_group_name_H-M_alt 'P n m a'
_atom_sites_solution_hydrogens geom
_audit_creation_date 2024-06-26
_audit_creation_method
;
Olex2 1.5
(compiled 2024.02.16 svn.r378c4104 for OlexSys, GUI svn.r6928)
;
_audit_update_record
;
2024-06-26 deposited with the CCDC.	2025-02-24 downloaded from the CCDC.
;
_cell_angle_alpha 90
_cell_angle_beta 90
_cell_angle_gamma 90
_cell_formula_units_Z 4
_cell_length_a 12.6346(5)
_cell_length_b 28.617(2)
_cell_length_c 6.4221(3)
_cell_measurement_reflns_used 9869
_cell_measurement_temperature 300(3)
_cell_measurement_theta_max 26.040
_cell_measurement_theta_min 3.251
_cell_volume 2322.0(2)
_computing_cell_refinement 'SAINT V8.40B (?, 2016)'
_computing_data_reduction 'SAINT V8.40B (?, 2016)'
_computing_molecular_graphics 'Olex2 1.5 (Dolomanov et al., 2009)'
_computing_publication_material 'Olex2 1.5 (Dolomanov et al., 2009)'
_computing_structure_refinement 'XL  (Sheldrick, 2008)'
_diffrn_ambient_pressure 2.22e+06
_diffrn_ambient_temperature 300(3)
_diffrn_measured_fraction_theta_full 0.414
_diffrn_measured_fraction_theta_max 0.387
_diffrn_measurement_device_type 'Bruker D8 Venture PHOTON III CMOS'
_diffrn_measurement_method '\w scans'
_diffrn_radiation_type MoK\a
_diffrn_radiation_wavelength 0.71073
_diffrn_reflns_av_R_equivalents 0.0366
_diffrn_reflns_av_unetI/netI 0.0169
_diffrn_reflns_Laue_measured_fraction_full 0.414
_diffrn_reflns_Laue_measured_fraction_max 0.387
_diffrn_reflns_limit_h_max 15
_diffrn_reflns_limit_h_min -15
_diffrn_reflns_limit_k_max 11
_diffrn_reflns_limit_k_min -11
_diffrn_reflns_limit_l_max 7
_diffrn_reflns_limit_l_min -7
_diffrn_reflns_number 26144
_diffrn_reflns_point_group_measured_fraction_full 0.414
_diffrn_reflns_point_group_measured_fraction_max 0.387
_diffrn_reflns_theta_full 25.242
_diffrn_reflns_theta_max 26.158
_diffrn_reflns_theta_min 3.225
_diffrn_source_current 1.0
_diffrn_source_power 0.05
_diffrn_source_voltage 50.0
_diffrn_standards_number 0
_exptl_absorpt_coefficient_mu 12.640
_exptl_absorpt_correction_T_max 0.7453
_exptl_absorpt_correction_T_min 0.5999
_exptl_absorpt_correction_type multi-scan
_exptl_absorpt_process_details
;
SADABS-2016/2 (Bruker,2016/2) was used for absorption correction.
wR2(int) was 0.0863 before and 0.0645 after correction.
The Ratio of minimum to maximum transmission is 0.8049.
The \l/2 correction factor is Not present.
;
_exptl_crystal_colour red
_exptl_crystal_density_diffrn 3.184
_exptl_crystal_description plate
_exptl_crystal_F_000 2000
_exptl_crystal_size_max 0.167
_exptl_crystal_size_mid 0.096
_exptl_crystal_size_min 0.050
_refine_diff_density_max 0.366
_refine_diff_density_min -0.310
_refine_diff_density_rms 0.084
_refine_ls_extinction_method none
_refine_ls_goodness_of_fit_ref 1.154
_refine_ls_hydrogen_treatment constr
_refine_ls_matrix_type full
_refine_ls_number_parameters 95
_refine_ls_number_reflns 914
_refine_ls_number_restraints 0
_refine_ls_restrained_S_all 1.154
_refine_ls_R_factor_all 0.0159
_refine_ls_R_factor_gt 0.0151
_refine_ls_shift/su_max 0.001
_refine_ls_shift/su_mean 0.000
_refine_ls_structure_factor_coef Fsqd
_refine_ls_weighting_details 'w=1/[\s^2^(Fo^2^)+(0.0096P)^2^+4.4327P] where P=(Fo^2^+2Fc^2^)/3'
_refine_ls_weighting_scheme calc
_refine_ls_wR_factor_gt 0.0316
_refine_ls_wR_factor_ref 0.0319
_reflns_Friedel_coverage 0.000
_reflns_number_gt 888
_reflns_number_total 914
_reflns_threshold_expression 'I > 2\s(I)'
_cod_data_source_file d4sc06637e4.cif
_cod_data_source_block 2p2gpa_good
_cod_depositor_comments 'Adding full bibliography for 1573956--1573967.cif.'
_cod_database_code 1573966
_shelx_shelxl_version_number 2019/1
_shelx_space_group_comment
;
The symmetry employed for this shelxl refinement is uniquely defined
by the following loop, which should always be used as a source of
symmetry information in preference to the above space-group names.
They are only intended as comments.
;
_olex2_refinement_description
;
1. Fixed Uiso
 At 1.2 times of:
  All C(H) groups, All C(H,H) groups
 At 1.5 times of:
  All N(H,H,H) groups
2.a Secondary CH2 refined with riding coordinates:
 C2(H2A,H2B), C1(H1D,H1E)
2.b Aromatic/amide H refined with riding coordinates:
 C5(H5), C8(H8)
2.c Idealised Me refined as rotating group:
 N1(H1A,H1B,H1C)
;
_olex2_submission_special_instructions 'No special instructions were received'
_olex2_exptl_crystal_mounting_method 'Crystal mounted in a Diamond anvil cell of 100 degre opening angle'

loop_
_space_group_symop_operation_xyz
'x, y, z'
'-x+1/2, -y, z+1/2'
'-x, y+1/2, -z'
'x+1/2, -y+1/2, -z+1/2'
'-x, -y, -z'
'x-1/2, y, -z-1/2'
'x, -y-1/2, z'
'-x-1/2, y-1/2, z-1/2'

loop_
_atom_site_label
_atom_site_type_symbol
_atom_site_fract_x
_atom_site_fract_y
_atom_site_fract_z
_atom_site_U_iso_or_equiv
_atom_site_adp_type
_atom_site_occupancy
_atom_site_site_symmetry_order
_atom_site_calc_flag
_atom_site_refinement_flags_posn
_atom_site_refinement_flags_adp
_atom_site_refinement_flags_occupancy
_atom_site_disorder_assembly
_atom_site_disorder_group
Pb1 Pb 0.34599(2) 0.750000 0.69662(3) 0.0277(4) Uani 1 2 d S T P . .
I1 I 0.35309(3) 0.750000 0.20344(5) 0.0298(6) Uani 1 2 d S T P . .
I2 I 0.09689(3) 0.750000 0.75794(6) 0.0335(6) Uani 1 2 d S T P . .
I3 I 0.32350(2) 0.64203(3) 0.67046(4) 0.0319(4) Uani 1 1 d . . . . .
F2 F 0.4435(2) 0.4094(3) 0.3623(5) 0.026(4) Uani 1 1 d . . . . .
F1 F 0.26278(17) 0.4477(2) 0.4391(4) 0.030(3) Uani 1 1 d . . . . .
N4 N 0.4064(3) 0.5946(4) 0.1997(5) 0.0231(9) Uiso 1 1 d . . . . .
N2 N 0.5071(3) 0.6010(3) 0.1432(5) 0.0207(8) Uiso 1 1 d . . . . .
C3 C 0.5044(3) 0.5285(4) 0.2216(6) 0.0187(10) Uiso 1 1 d . . . . .
C6 C 0.3376(3) 0.4762(4) 0.3617(7) 0.0199(11) Uiso 1 1 d . . . . .
N3 N 0.5701(3) 0.5623(3) 0.1545(5) 0.0212(9) Uiso 1 1 d . . . . .
N1 N 0.6955(3) 0.6466(3) 0.3379(6) 0.0311(10) Uiso 1 1 d . . . . .
H1A H 0.684262 0.615951 0.342949 0.047 Uiso 1 1 calc R U . . .
H1B H 0.713652 0.656896 0.463709 0.047 Uiso 1 1 calc R U . . .
H1C H 0.747363 0.652700 0.248147 0.047 Uiso 1 1 calc R U . . .
C2 C 0.5469(3) 0.6453(4) 0.0851(6) 0.0253(11) Uiso 1 1 d . . . . .
H2A H 0.489659 0.664137 0.029623 0.030 Uiso 1 1 calc R U . . .
H2B H 0.599352 0.641411 -0.023809 0.030 Uiso 1 1 calc R U . . .
C7 C 0.4378(4) 0.4562(6) 0.3250(8) 0.0232(15) Uiso 1 1 d . . . . .
C1 C 0.5970(3) 0.6706(4) 0.2690(7) 0.0315(12) Uiso 1 1 d . . . . .
H1D H 0.613469 0.702526 0.229223 0.038 Uiso 1 1 calc R U . . .
H1E H 0.547035 0.671717 0.383583 0.038 Uiso 1 1 calc R U . . .
C5 C 0.3175(4) 0.5227(4) 0.3305(6) 0.0217(11) Uiso 1 1 d . . . . .
H5 H 0.251705 0.535846 0.358356 0.026 Uiso 1 1 calc R U . . .
C4 C 0.4033(3) 0.5495(5) 0.2528(7) 0.0187(10) Uiso 1 1 d . . . . .
C8 C 0.5225(3) 0.4815(4) 0.2561(7) 0.0201(11) Uiso 1 1 d . . . . .
H8 H 0.588392 0.467963 0.233797 0.024 Uiso 1 1 calc R U . . .

loop_
_atom_site_aniso_label
_atom_site_aniso_U_11
_atom_site_aniso_U_22
_atom_site_aniso_U_33
_atom_site_aniso_U_23
_atom_site_aniso_U_13
_atom_site_aniso_U_12
Pb1 0.02138(14) 0.0386(13) 0.02308(15) 0.000 -0.00015(8) 0.000
I1 0.0298(2) 0.040(2) 0.0198(2) 0.000 0.00026(14) 0.000
I2 0.0180(2) 0.0493(19) 0.0332(2) 0.000 0.00062(16) 0.000
I3 0.02912(17) 0.0406(13) 0.02595(16) -0.0002(3) -0.00017(11) 0.0033(3)
F2 0.0341(15) 0.002(14) 0.0421(16) -0.001(3) 0.0037(11) -0.002(3)
F1 0.0246(13) 0.028(11) 0.0381(14) 0.004(2) 0.0065(10) -0.007(2)

loop_
_atom_type_symbol
_atom_type_description
_atom_type_scat_dispersion_real
_atom_type_scat_dispersion_imag
_atom_type_scat_source
C C 0.0033 0.0016 'International Tables Vol C Tables 4.2.6.8 and 6.1.1.4'
H H 0.0000 0.0000 'International Tables Vol C Tables 4.2.6.8 and 6.1.1.4'
F F 0.0171 0.0103 'International Tables Vol C Tables 4.2.6.8 and 6.1.1.4'
I I -0.4742 1.8119 'International Tables Vol C Tables 4.2.6.8 and 6.1.1.4'
N N 0.0061 0.0033 'International Tables Vol C Tables 4.2.6.8 and 6.1.1.4'
Pb Pb -3.3944 10.1111 'International Tables Vol C Tables 4.2.6.8 and 6.1.1.4'

loop_
_geom_angle_atom_site_label_1
_geom_angle_atom_site_label_2
_geom_angle_atom_site_label_3
_geom_angle
_geom_angle_site_symmetry_1
_geom_angle_site_symmetry_3
_geom_angle_publ_flag
I1 Pb1 I1 176.803(16) . 1_556 ?
I1 Pb1 I2 93.639(12) . 6_657 ?
I1 Pb1 I2 98.752(12) . . ?
I2 Pb1 I1 84.445(11) . 1_556 ?
I2 Pb1 I1 83.164(11) 6_657 1_556 ?
I2 Pb1 I2 167.609(8) . 6_657 ?
I3 Pb1 I1 87.050(7) 7_575 . ?
I3 Pb1 I1 93.243(7) 7_575 1_556 ?
I3 Pb1 I1 87.050(7) . . ?
I3 Pb1 I1 93.243(7) . 1_556 ?
I3 Pb1 I2 85.180(7) . . ?
I3 Pb1 I2 95.510(7) . 6_657 ?
I3 Pb1 I2 85.180(7) 7_575 . ?
I3 Pb1 I2 95.509(7) 7_575 6_657 ?
I3 Pb1 I3 167.803(14) . 7_575 ?
Pb1 I1 Pb1 176.803(16) . 1_554 ?
Pb1 I2 Pb1 178.128(15) . 6_557 ?
C4 N4 N2 103.3(7) . . ?
N4 N2 N3 115.4(8) . . ?
N4 N2 C2 122.3(8) . . ?
N3 N2 C2 122.3(4) . . ?
N3 C3 C4 107.2(10) . . ?
N3 C3 C8 130.4(5) . . ?
C8 C3 C4 122.4(8) . . ?
F1 C6 C7 116.6(11) . . ?
F1 C6 C5 120.9(5) . . ?
C5 C6 C7 122.5(9) . . ?
C3 N3 N2 103.9(5) . . ?
H1A N1 H1B 109.5 . . ?
H1A N1 H1C 109.5 . . ?
H1B N1 H1C 109.5 . . ?
C1 N1 H1A 109.5 . . ?
C1 N1 H1B 109.5 . . ?
C1 N1 H1C 109.5 . . ?
N2 C2 H2A 109.3 . . ?
N2 C2 H2B 109.3 . . ?
N2 C2 C1 111.7(5) . . ?
H2A C2 H2B 107.9 . . ?
C1 C2 H2A 109.3 . . ?
C1 C2 H2B 109.3 . . ?
F2 C7 C6 114.7(8) . . ?
F2 C7 C8 122.6(8) . . ?
C8 C7 C6 122.8(13) . . ?
N1 C1 C2 111.0(7) . . ?
N1 C1 H1D 109.4 . . ?
N1 C1 H1E 109.4 . . ?
C2 C1 H1D 109.4 . . ?
C2 C1 H1E 109.4 . . ?
H1D C1 H1E 108.0 . . ?
C6 C5 H5 122.1 . . ?
C6 C5 C4 115.8(7) . . ?
C4 C5 H5 122.1 . . ?
N4 C4 C3 110.1(7) . . ?
N4 C4 C5 129.4(7) . . ?
C5 C4 C3 120.4(11) . . ?
C3 C8 H8 122.0 . . ?
C7 C8 C3 116.1(8) . . ?
C7 C8 H8 122.0 . . ?

loop_
_geom_bond_atom_site_label_1
_geom_bond_atom_site_label_2
_geom_bond_distance
_geom_bond_site_symmetry_2
_geom_bond_publ_flag
Pb1 I1 3.2561(4) 1_556 ?
Pb1 I1 3.1685(4) . ?
Pb1 I2 3.1835(4) 6_657 ?
Pb1 I2 3.1718(4) . ?
Pb1 I3 3.1075(9) . ?
Pb1 I3 3.1075(9) 7_575 ?
F2 C7 1.360(15) . ?
F1 C6 1.344(9) . ?
N4 N2 1.336(5) . ?
N4 C4 1.335(15) . ?
N2 N3 1.365(11) . ?
N2 C2 1.414(14) . ?
C3 N3 1.346(11) . ?
C3 C4 1.426(10) . ?
C3 C8 1.382(14) . ?
C6 C7 1.410(11) . ?
C6 C5 1.370(15) . ?
N1 H1A 0.8900 . ?
N1 H1B 0.8900 . ?
N1 H1C 0.8900 . ?
N1 C1 1.489(8) . ?
C2 H2A 0.9700 . ?
C2 H2B 0.9700 . ?
C2 C1 1.523(9) . ?
C7 C8 1.366(12) . ?
C1 H1D 0.9700 . ?
C1 H1E 0.9700 . ?
C5 H5 0.9300 . ?
C5 C4 1.419(11) . ?
C8 H8 0.9300 . ?

loop_
_geom_torsion_atom_site_label_1
_geom_torsion_atom_site_label_2
_geom_torsion_atom_site_label_3
_geom_torsion_atom_site_label_4
_geom_torsion
_geom_torsion_site_symmetry_1
_geom_torsion_site_symmetry_2
_geom_torsion_site_symmetry_3
_geom_torsion_site_symmetry_4
_geom_torsion_publ_flag
F2 C7 C8 C3 178.9(6) . . . . ?
F1 C6 C7 F2 3.6(8) . . . . ?
F1 C6 C7 C8 -176.8(5) . . . . ?
F1 C6 C5 C4 178.5(4) . . . . ?
N4 N2 N3 C3 0.6(5) . . . . ?
N4 N2 C2 C1 93.9(5) . . . . ?
N2 N4 C4 C3 -1.5(6) . . . . ?
N2 N4 C4 C5 178.4(5) . . . . ?
N2 C2 C1 N1 67.8(7) . . . . ?
C6 C7 C8 C3 -0.7(9) . . . . ?
C6 C5 C4 N4 177.0(6) . . . . ?
C6 C5 C4 C3 -3.1(8) . . . . ?
N3 N2 C2 C1 -83.1(7) . . . . ?
N3 C3 C4 N4 2.0(6) . . . . ?
N3 C3 C4 C5 -178.0(4) . . . . ?
N3 C3 C8 C7 -179.9(5) . . . . ?
C2 N2 N3 C3 177.7(5) . . . . ?
C7 C6 C5 C4 1.7(8) . . . . ?
C5 C6 C7 F2 -179.4(5) . . . . ?
C5 C6 C7 C8 0.2(10) . . . . ?
C4 N4 N2 N3 0.6(6) . . . . ?
C4 N4 N2 C2 -176.5(5) . . . . ?
C4 C3 N3 N2 -1.5(5) . . . . ?
C4 C3 C8 C7 -0.8(9) . . . . ?
C8 C3 N3 N2 177.7(6) . . . . ?
C8 C3 C4 N4 -177.3(5) . . . . ?
C8 C3 C4 C5 2.8(8) . . . . ?
